data_2005346
loop_
_publ_author_name
'Krishnaiah, M.'
'Kumar, N. J.'
'Narasaiah, T. V.'
'Reddy, B. S.'
'Reddy, C. D.'

_publ_section_title
;2,10-Dichloro-6-(2,4-dimethylphenoxy)dibenzo[<i>d</i>,<i>g</i>][1,3,6,2]dioxathiaphosphocine
 6-Sulfide
;
_journal_issue 9
_journal_name_full 'Acta Crystallographica Section C'
_journal_page_first 2298
_journal_page_last 2301
_journal_paper_doi 10.1107/S0108270196004908
_journal_volume 52
_journal_year 1996
_chemical_formula_moiety 'C20 H15 Cl2 O3 P S2'
_chemical_formula_sum 'C20 H15 Cl2 O3 P S2'
_chemical_formula_weight 469.31
_chemical_melting_point 422.1(10)
_chemical_name_systematic
;
 2,10-dichloro-6-(2,4 dimethyl phenoxy)-dibenzo [d,g][1,3,6,2]
 dioxathiaphosphocin-6-oxide.
;
_space_group_IT_number 14
_symmetry_cell_setting monoclinic
_symmetry_space_group_name_Hall '-P 2yn'
_symmetry_space_group_name_H-M 'P 1 21/n 1'
_audit_creation_method SHELXL
_cell_angle_alpha 90.00(6)
_cell_angle_beta 90.390(10)
_cell_angle_gamma 90.00(6)
_cell_formula_units_Z 4
_cell_length_a 13.272(2)
_cell_length_b 9.2251(10)
_cell_length_c 17.2566(10)
_cell_measurement_reflns_used 25
_cell_measurement_temperature 293(2)
_cell_measurement_theta_max 25
_cell_measurement_theta_min 2
_cell_volume 2112.8(4)
_computing_cell_refinement MolEN
_computing_data_collection 'MolEN (Fair, 1990)'
_computing_data_reduction MolEN
_computing_molecular_graphics 'ORTEPII (Johnson, 1976)'
_computing_publication_material SHELXL93
_computing_structure_refinement 'SHELXL93 (Sheldrick, 1993)'
_computing_structure_solution 'SHELXS86 (Sheldrick, 1990)'
_diffrn_ambient_temperature 293(2)
_diffrn_measurement_device 'Enraf-Nonius CAD-4'
_diffrn_measurement_method \w-2\q
_diffrn_radiation_monochromator graphite
_diffrn_radiation_source 'fine-focus sealed tube'
_diffrn_radiation_type MoK\a
_diffrn_radiation_wavelength 0.71069
_diffrn_reflns_av_R_equivalents 0.0159
_diffrn_reflns_av_sigmaI/netI 0.0196
_diffrn_reflns_limit_h_max 15
_diffrn_reflns_limit_h_min 0
_diffrn_reflns_limit_k_max 10
_diffrn_reflns_limit_k_min 0
_diffrn_reflns_limit_l_max 20
_diffrn_reflns_limit_l_min -20
_diffrn_reflns_number 3153
_diffrn_reflns_theta_max 24.98
_diffrn_reflns_theta_min 2.36
_diffrn_standards_decay_% <1
_diffrn_standards_interval_count 100
_diffrn_standards_number 2
_exptl_absorpt_coefficient_mu 0.600
_exptl_absorpt_correction_type none
_exptl_crystal_colour colourless
_exptl_crystal_density_diffrn 1.412
_exptl_crystal_density_meas 1.408
_exptl_crystal_description 'transparent block'
_exptl_crystal_F_000 960
_exptl_crystal_size_max 0.3
_exptl_crystal_size_mid 0.3
_exptl_crystal_size_min 0.3
_refine_diff_density_max 0.293
_refine_diff_density_min -0.187
_refine_ls_extinction_method none
_refine_ls_goodness_of_fit_all 1.095
_refine_ls_goodness_of_fit_obs 1.097
_refine_ls_matrix_type full
_refine_ls_number_parameters 313
_refine_ls_number_reflns 3011
_refine_ls_number_restraints 0
_refine_ls_restrained_S_all 1.095
_refine_ls_restrained_S_obs 1.097
_refine_ls_R_factor_all 0.0387
_refine_ls_R_factor_obs 0.0359
_refine_ls_shift/esd_max 0.184
_refine_ls_shift/esd_mean 0.006
_refine_ls_structure_factor_coef Fsqd
_refine_ls_weighting_scheme
;
calc w = 1/[\s^2^(F~o~^2^) + (0.0408P)^2^ + 0.9094P]
where P = (F~o~^2^ + 2F~c~^2^)/3
;
_refine_ls_wR_factor_all 0.0850
_refine_ls_wR_factor_obs 0.0830
_reflns_number_observed 2874
_reflns_number_total 3011
_reflns_observed_criterion >2sigma(I)
_cod_data_source_file de1030.cif
_cod_data_source_block p9
_cod_depositor_comments
;
The following automatic conversions were performed:

'_chemical_melting_point' value '148-150 \%C' was changed to
'422.1(10)' - it was converted from degrees Celsius(C) to Kelvins(K),
the average value was taken and precision was estimated.

Automatic conversion script
Id: cif_fix_values 1715 2011-07-08 13:25:40Z adriana 
;
_cod_original_sg_symbol_H-M 'P 21/n'
_cod_database_code 2005346

loop_
_symmetry_equiv_pos_as_xyz
'x, y, z'
'x+1/2, -y+1/2, z+1/2'
'-x, -y, -z'
'-x-1/2, y-1/2, -z-1/2'

loop_
_atom_site_aniso_label
_atom_site_aniso_U_11
_atom_site_aniso_U_22
_atom_site_aniso_U_33
_atom_site_aniso_U_12
_atom_site_aniso_U_13
_atom_site_aniso_U_23
P 0.0441(4) 0.0504(4) 0.0468(4) 0.0026(3) 0.0059(3) -0.0058(3)
S1 0.0570(4) 0.0614(5) 0.0672(5) -0.0005(3) 0.0072(3) 0.0077(4)
S2 0.0615(4) 0.0452(4) 0.0563(4) 0.0007(3) -0.0060(3) 0.0070(3)
O1 0.0494(10) 0.0620(11) 0.0422(9) 0.0058(9) 0.0037(8) -0.0049(8)
O2 0.0455(9) 0.0572(11) 0.0523(10) -0.0003(8) 0.0064(8) -0.0102(9)
O3 0.0548(10) 0.0539(11) 0.0565(11) 0.0010(9) 0.0148(9) -0.0091(9)
Cl1 0.0566(4) 0.1015(7) 0.0923(6) 0.0158(4) 0.0167(4) -0.0125(5)
Cl2 0.0774(5) 0.0985(6) 0.0530(4) -0.0090(5) -0.0017(4) -0.0207(4)
C1 0.0463(14) 0.056(2) 0.0378(12) 0.0083(12) 0.0007(11) 0.0005(12)
C2 0.054(2) 0.061(2) 0.056(2) 0.0040(14) -0.0020(13) -0.0136(14)
C3 0.048(2) 0.065(2) 0.066(2) -0.0012(15) -0.0020(14) -0.006(2)
C4 0.051(2) 0.062(2) 0.0501(15) 0.0122(14) 0.0049(12) 0.0032(13)
C5 0.060(2) 0.049(2) 0.0430(14) 0.0135(14) -0.0006(12) -0.0003(13)
C6 0.0504(14) 0.0442(14) 0.0406(13) 0.0063(11) -0.0050(11) 0.0052(11)
C7 0.0408(13) 0.0467(14) 0.0462(13) -0.0031(11) -0.0002(10) 0.0008(12)
C8 0.0424(14) 0.051(2) 0.056(2) -0.0009(13) 0.0037(12) -0.0063(13)
C9 0.0479(15) 0.065(2) 0.0453(14) -0.0129(13) 0.0012(12) -0.0082(13)
C10 0.054(2) 0.066(2) 0.058(2) -0.0050(15) -0.0107(14) 0.0014(15)
C11 0.047(2) 0.054(2) 0.065(2) 0.0044(13) -0.0069(13) -0.0025(14)
C12 0.0401(13) 0.0482(15) 0.0484(14) -0.0038(11) 0.0020(11) -0.0035(12)
C13 0.0513(14) 0.052(2) 0.0442(14) 0.0011(12) 0.0090(12) -0.0121(12)
C14 0.051(2) 0.073(2) 0.055(2) 0.0122(14) 0.0107(13) -0.0030(14)
C15 0.049(2) 0.081(2) 0.067(2) 0.002(2) 0.0146(15) -0.007(2)
C16 0.066(2) 0.060(2) 0.055(2) -0.0052(15) 0.0139(14) -0.0135(14)
C17 0.075(2) 0.057(2) 0.055(2) 0.000(2) -0.003(2) -0.0023(15)
C18 0.053(2) 0.060(2) 0.058(2) -0.0006(14) -0.0011(14) -0.0102(14)
C19 0.062(2) 0.158(5) 0.102(4) 0.035(3) 0.018(2) 0.047(3)
C20 0.098(3) 0.084(3) 0.070(3) -0.017(2) 0.029(2) -0.005(2)

loop_
_atom_site_label
_atom_site_occupancy
_atom_site_fract_x
_atom_site_fract_y
_atom_site_fract_z
_atom_site_U_iso_or_equiv
_atom_site_thermal_displace_type
_atom_site_calc_flag
_atom_site_type_symbol
P 1 0.86046(5) -0.39638(8) 0.83335(4) 0.0471(2) Uani d P
S1 1 0.81174(6) -0.54887(9) 0.89628(5) 0.0619(2) Uani d S
S2 1 0.78145(5) -0.02242(7) 0.87811(4) 0.0543(2) Uani d S
O1 1 0.77676(12) -0.3054(2) 0.78794(9) 0.0512(4) Uani d O
O2 1 0.92998(12) -0.2784(2) 0.87414(10) 0.0516(4) Uani d O
O3 1 0.93060(13) -0.4442(2) 0.76569(10) 0.0550(5) Uani d O
Cl1 1 0.38871(6) -0.15560(11) 0.92734(5) 0.0834(3) Uani d Cl
Cl2 1 0.90319(6) 0.01052(10) 1.17611(4) 0.0763(3) Uani d Cl
C1 1 0.6853(2) -0.2688(3) 0.82269(13) 0.0466(6) Uani d C
C2 1 0.6032(2) -0.3556(3) 0.8086(2) 0.0571(7) Uani d C
C3 1 0.5116(2) -0.3198(4) 0.8406(2) 0.0597(7) Uani d C
C4 1 0.5045(2) -0.1997(3) 0.8871(2) 0.0542(7) Uani d C
C5 1 0.5865(2) -0.1125(3) 0.90132(15) 0.0507(6) Uani d C
C6 1 0.6786(2) -0.1454(3) 0.86820(14) 0.0451(6) Uani d C
C7 1 0.8519(2) -0.0994(3) 0.95612(14) 0.0446(6) Uani d C
C8 1 0.8485(2) -0.0314(3) 1.0279(2) 0.0497(6) Uani d C
C9 1 0.9066(2) -0.0824(3) 1.08833(15) 0.0527(7) Uani d C
C10 1 0.9673(2) -0.2020(3) 1.0798(2) 0.0590(7) Uani d C
C11 1 0.9716(2) -0.2690(3) 1.0083(2) 0.0553(7) Uani d C
C12 1 0.9150(2) -0.2170(3) 0.94720(14) 0.0456(6) Uani d C
C13 1 0.9894(2) -0.3514(3) 0.71837(14) 0.0490(6) Uani d C
C14 1 1.0928(2) -0.3596(3) 0.7258(2) 0.0597(7) Uani d C
C15 1 1.1491(2) -0.2790(4) 0.6742(2) 0.0659(8) Uani d C
C16 1 1.1069(2) -0.1944(3) 0.6171(2) 0.0603(7) Uani d C
C17 1 1.0027(3) -0.1888(4) 0.6132(2) 0.0625(8) Uani d C
C18 1 0.9433(2) -0.2668(3) 0.6631(2) 0.0569(7) Uani d C
C19 1 1.1408(4) -0.4547(8) 0.7864(3) 0.107(2) Uani d C
C20 1 1.1706(4) -0.1106(5) 0.5604(3) 0.0841(11) Uani d C
H2 1 0.6112(19) -0.4404(30) 0.7744(15) 0.057(8) Uiso d H
H3 1 0.4570(23) -0.3764(34) 0.8324(17) 0.071(9) Uiso d H
H5 1 0.5798(19) -0.0305(29) 0.9297(15) 0.048(7) Uiso d H
H8 1 0.8092(19) 0.0497(29) 1.0339(14) 0.047(7) Uiso d H
H10 1 1.0069(26) -0.2320(38) 1.1221(20) 0.091(11) Uiso d H
H11 1 1.0173(21) -0.3493(33) 1.0002(16) 0.066(9) Uiso d H
H15 1 1.2205(23) -0.2816(31) 0.6787(16) 0.069(9) Uiso d H
H17 1 0.9706(23) -0.1335(34) 0.5800(18) 0.068(10) Uiso d H
H18 1 0.8707(23) -0.2628(31) 0.6615(16) 0.065(8) Uiso d H
H19A 1 1.1215(54) -0.5703(85) 0.7747(43) 0.241(37) Uiso d H
H19B 1 1.2051(36) -0.4559(47) 0.7841(24) 0.115(15) Uiso d H
H19C 1 1.1200(40) -0.4323(60) 0.8277(31) 0.143(22) Uiso d H
H20A 1 1.1781(37) -0.0102(59) 0.5715(27) 0.138(18) Uiso d H
H20B 1 1.1597(35) -0.1462(53) 0.5144(29) 0.133(18) Uiso d H
H20C 1 1.2354(39) -0.1359(56) 0.5628(29) 0.146(21) Uiso d H

loop_
_atom_type_symbol
_atom_type_description
_atom_type_scat_dispersion_real
_atom_type_scat_dispersion_imag
_atom_type_scat_source
C C 0.0033 0.0016 'International Tables Vol C Tables 4.2.6.8 and 6.1.1.4'
H H 0.0000 0.0000 'International Tables Vol C Tables 4.2.6.8 and 6.1.1.4'
Cl Cl 0.1484 0.1585 'International Tables Vol C Tables 4.2.6.8 and 6.1.1.4'
O O 0.0106 0.0060 'International Tables Vol C Tables 4.2.6.8 and 6.1.1.4'
S S 0.1246 0.1234 'International Tables Vol C Tables 4.2.6.8 and 6.1.1.4'
P P 0.1023 0.0942 'International Tables Vol C Tables 4.2.6.8 and 6.1.1.4'

loop_
_geom_angle_atom_site_label_1
_geom_angle_atom_site_label_2
_geom_angle_atom_site_label_3
_geom_angle
_geom_angle_publ_flag
O3 P O2 100.22(10) yes
O3 P O1 101.42(10) yes
O2 P O1 104.95(10) yes
O3 P S1 115.25(9) yes
O2 P S1 117.04(8) yes
O1 P S1 115.68(8) yes
C7 S2 C6 102.51(12) yes
C1 O1 P 121.36(15) yes
C12 O2 P 126.3(2) yes
C13 O3 P 126.3(2) yes
C2 C1 C6 121.8(2) yes
C2 C1 O1 118.2(2) yes
C6 C1 O1 120.0(2) yes
C1 C2 C3 119.4(3) yes
C1 C2 H2 118.7(16) ?
C3 C2 H2 121.9(16) ?
C4 C3 C2 119.4(3) yes
C4 C3 H3 120.0(19) ?
C2 C3 H3 120.5(19) ?
C3 C4 C5 121.4(3) yes
C3 C4 Cl1 119.1(2) yes
C5 C4 Cl1 119.5(2) yes
C4 C5 C6 119.8(3) yes
C4 C5 H5 120.3(16) ?
C6 C5 H5 119.7(17) ?
C1 C6 C5 118.2(2) yes
C1 C6 S2 121.7(2) yes
C5 C6 S2 119.9(2) yes
C12 C7 C8 118.6(2) yes
C12 C7 S2 123.0(2) yes
C8 C7 S2 118.2(2) yes
C9 C8 C7 120.0(3) yes
C9 C8 H8 120.5(16) ?
C7 C8 H8 119.4(16) ?
C10 C9 C8 121.3(3) yes
C10 C9 Cl2 120.5(2) yes
C8 C9 Cl2 118.3(2) yes
C9 C10 C11 118.8(3) yes
C9 C10 H10 119.(2) ?
C11 C10 H10 122.(2) ?
C12 C11 C10 120.2(3) yes
C12 C11 H11 119.6(17) ?
C10 C11 H11 120.1(17) ?
C11 C12 C7 121.1(2) yes
C11 C12 O2 118.0(2) yes
C7 C12 O2 120.6(2) yes
C18 C13 C14 122.3(3) yes
C18 C13 O3 119.8(2) yes
C14 C13 O3 117.6(2) yes
C13 C14 C15 116.8(3) yes
C13 C14 C19 120.9(3) yes
C15 C14 C19 122.3(3) yes
C16 C15 C14 123.3(3) yes
C16 C15 H15 118.3(18) ?
C14 C15 H15 118.4(18) ?
C15 C16 C17 117.2(3) yes
C15 C16 C20 122.0(3) yes
C17 C16 C20 120.8(3) yes
C18 C17 C16 121.8(3) yes
C18 C17 H17 116.(2) ?
C16 C17 H17 122.(2) ?
C13 C18 C17 118.5(3) yes
C13 C18 H18 118.9(17) ?
C17 C18 H18 122.6(17) ?
C14 C19 H19A 110.(4) ?
C14 C19 H19B 113.(3) ?
H19A C19 H19B 102.(5) ?
C14 C19 H19C 109.(4) ?
H19A C19 H19C 109.(5) ?
H19B C19 H19C 114.(5) ?
C16 C20 H20A 115.(3) ?
C16 C20 H20B 108.(3) ?
H20A C20 H20B 125.(5) ?
C16 C20 H20C 112.(4) ?
H20A C20 H20C 98.(4) ?
H20B C20 H20C 96.(4) ?

loop_
_geom_bond_atom_site_label_1
_geom_bond_atom_site_label_2
_geom_bond_distance
_geom_bond_publ_flag
P O3 1.562(2) yes
P O2 1.588(2) yes
P O1 1.594(2) yes
P S1 1.8937(14) yes
S2 C7 1.782(3) yes
S2 C6 1.782(3) yes
O1 C1 1.399(3) yes
O2 C12 1.398(3) yes
O3 C13 1.420(3) yes
Cl1 C4 1.739(3) yes
Cl2 C9 1.741(3) yes
C1 C2 1.371(4) yes
C1 C6 1.387(4) yes
C2 C3 1.380(4) yes
C2 H2 0.99(3) ?
C3 C4 1.372(4) yes
C3 H3 0.90(3) ?
C4 C5 1.374(4) yes
C5 C6 1.387(4) yes
C5 H5 0.91(3) ?
C7 C12 1.379(4) yes
C7 C8 1.389(4) yes
C8 C9 1.376(4) yes
C8 H8 0.92(3) ?
C9 C10 1.375(4) yes
C10 C11 1.381(4) yes
C10 H10 0.94(4) ?
C11 C12 1.377(4) yes
C11 H11 0.97(3) ?
C13 C18 1.373(4) yes
C13 C14 1.380(4) yes
C14 C15 1.383(4) yes
C14 C19 1.504(5) yes
C15 C16 1.373(4) yes
C15 H15 0.95(3) ?
C16 C17 1.385(4) yes
C16 C20 1.510(5) yes
C17 C18 1.375(4) yes
C17 H17 0.88(3) ?
C18 H18 0.96(3) ?
C19 H19A 1.11(8) ?
C19 H19B 0.85(5) ?
C19 H19C 0.79(5) ?
C20 H20A 0.95(5) ?
C20 H20B 0.87(5) ?
C20 H20C 0.89(5) ?

loop_
_geom_torsion_atom_site_label_1
_geom_torsion_atom_site_label_2
_geom_torsion_atom_site_label_3
_geom_torsion_atom_site_label_4
_geom_torsion
_geom_torsion_publ_flag
O3 P O1 C1 165.1(2) ?
O2 P O1 C1 -91.0(2) yes
S1 P O1 C1 39.6(2) ?
O3 P O2 C12 -167.0(2) ?
O1 P O2 C12 88.1(2) yes
S1 P O2 C12 -41.7(2) ?
O2 P O3 C13 -42.6(2) ?
O1 P O3 C13 65.0(2) ?
S1 P O3 C13 -169.2(2) ?
P O1 C1 C2 -96.4(2) ?
P O1 C1 C6 85.4(3) yes
C6 C1 C2 C3 -0.2(4) ?
O1 C1 C2 C3 -178.4(2) ?
C1 C2 C3 C4 -1.1(4) ?
C2 C3 C4 C5 1.2(4) ?
C2 C3 C4 Cl1 -179.9(2) ?
C3 C4 C5 C6 0.2(4) ?
Cl1 C4 C5 C6 -178.8(2) ?
C2 C1 C6 C5 1.6(4) ?
O1 C1 C6 C5 179.7(2) ?
C2 C1 C6 S2 -173.2(2) ?
O1 C1 C6 S2 5.0(3) yes
C4 C5 C6 C1 -1.5(4) ?
C4 C5 C6 S2 173.3(2) ?
C7 S2 C6 C1 -86.7(2) yes
C7 S2 C6 C5 98.7(2) ?
C6 S2 C7 C12 78.4(2) yes
C6 S2 C7 C8 -106.3(2) ?
C12 C7 C8 C9 -0.5(4) ?
S2 C7 C8 C9 -176.1(2) ?
C7 C8 C9 C10 -1.2(4) ?
C7 C8 C9 Cl2 177.7(2) ?
C8 C9 C10 C11 1.8(4) ?
Cl2 C9 C10 C11 -177.1(2) ?
C9 C10 C11 C12 -0.7(4) ?
C10 C11 C12 C7 -1.1(4) ?
C10 C11 C12 O2 173.2(2) ?
C8 C7 C12 C11 1.7(4) ?
S2 C7 C12 C11 177.0(2) ?
C8 C7 C12 O2 -172.5(2) ?
S2 C7 C12 O2 2.9(3) yes
P O2 C12 C11 101.0(3) ?
P O2 C12 C7 -84.7(3) yes
P O3 C13 C18 -73.2(3) ?
P O3 C13 C14 112.1(3) ?
C18 C13 C14 C15 -0.6(4) ?
O3 C13 C14 C15 173.9(2) ?
C18 C13 C14 C19 -179.3(4) ?
O3 C13 C14 C19 -4.8(5) ?
C13 C14 C15 C16 -0.5(5) ?
C19 C14 C15 C16 178.2(4) ?
C14 C15 C16 C17 1.4(5) ?
C14 C15 C16 C20 -178.5(3) ?
C15 C16 C17 C18 -1.4(4) ?
C20 C16 C17 C18 178.5(3) ?
C14 C13 C18 C17 0.6(4) ?
O3 C13 C18 C17 -173.8(2) ?
C16 C17 C18 C13 0.4(4) ?

loop_
_cod_related_entry_id
_cod_related_entry_database
_cod_related_entry_code
1 ChemSpider 21138163
